data_2007972
loop_
_publ_author_name
'Lazar, Du\<san'
'Stankovi\'c, Slobodanka'
'Saka\<c, Marija'
'Penov-Ga\<si\'c, Katarina'
'Kova\<cevi\'c, Radmila'
'Medi\'c-Mija\<cevi\'c, Ljubica'
'Pilati, Tullio'

_publ_contact_author
; Dusan Lazar
  Faculty of Sciences
  University of Novi Sad
  Trg Dositeja Obradovica 4
  21000 Novi Sad
  Yugoslavia
;
_publ_section_title
;
 Structure--Activity Relationships in 16- and 17-Substituted
 5-Androstenes: 3\b-Acetoxy-17\b-picolyl-5-androsten-16-one
;
_journal_issue 12
_journal_name_full 'Acta Crystallographica Section C'
_journal_page_first 1965
_journal_page_last 1968
_journal_paper_doi 10.1107/S0108270198009342
_journal_volume 54
_journal_year 1998
_chemical_formula_iupac 'C27 H35 N O3'
_chemical_formula_moiety 'C27 H35 N O3'
_chemical_formula_sum 'C27 H35 N O3'
_chemical_formula_weight 421.56
_chemical_name_systematic
;
3\b-acetoxy-17\b-picolyl-5-androsten-16-one.
;
_space_group_IT_number 19
_symmetry_cell_setting orthorhombic
_symmetry_space_group_name_Hall 'P 2ac 2ab'
_symmetry_space_group_name_H-M 'P 21 21 21'
_audit_creation_method SHELXL
_cell_angle_alpha 90.00
_cell_angle_beta 90.00
_cell_angle_gamma 90.00
_cell_formula_units_Z 4
_cell_length_a 9.727(2)
_cell_length_b 10.335(2)
_cell_length_c 24.177(5)
_cell_measurement_reflns_used 45
_cell_measurement_temperature 293(2)
_cell_measurement_theta_max 22.50
_cell_measurement_theta_min 7.64
_cell_volume 2430.5(9)
_computing_cell_refinement XSCANS
_computing_data_collection 'XSCANS (Siemens, 1991)'
_computing_data_reduction XSCANS
_computing_molecular_graphics 'ORTEPII (Johnson, 1976)'
_computing_publication_material 'CSU (Vickovi\'c, 1988)'
_computing_structure_refinement 'SHELXL93 (Sheldrick, 1993)'
_computing_structure_solution 'SIR92 (Altomare et al., 1994)'
_diffrn_ambient_temperature 293(2)
_diffrn_measurement_device 'Siemens P4'
_diffrn_measurement_method '\w/2\q scans'
_diffrn_radiation_monochromator graphite
_diffrn_radiation_source 'fine-focus sealed tube'
_diffrn_radiation_type MoK\a
_diffrn_radiation_wavelength 0.71073
_diffrn_reflns_av_R_equivalents 0.029
_diffrn_reflns_av_sigmaI/netI 0.079
_diffrn_reflns_limit_h_max 10
_diffrn_reflns_limit_h_min -1
_diffrn_reflns_limit_k_max 11
_diffrn_reflns_limit_k_min 0
_diffrn_reflns_limit_l_max 26
_diffrn_reflns_limit_l_min -26
_diffrn_reflns_number 4079
_diffrn_reflns_theta_max 22.5
_diffrn_reflns_theta_min 2.14
_diffrn_standards_decay_% 4.44
_diffrn_standards_interval_count 197
_diffrn_standards_number 3
_exptl_absorpt_coefficient_mu 0.074
_exptl_absorpt_correction_type none
_exptl_crystal_colour colourless
_exptl_crystal_density_diffrn 1.152
_exptl_crystal_density_meas ?
_exptl_crystal_description tablet
_exptl_crystal_F_000 912
_exptl_crystal_size_max 0.45
_exptl_crystal_size_mid 0.23
_exptl_crystal_size_min 0.13
_refine_diff_density_max 0.154
_refine_diff_density_min -0.127
_refine_ls_extinction_coef 0.004(2)
_refine_ls_extinction_method 'SHELXL93 (Sheldrick, 1993)'
_refine_ls_goodness_of_fit_all 0.893
_refine_ls_goodness_of_fit_obs 0.926
_refine_ls_hydrogen_treatment constr
_refine_ls_matrix_type full
_refine_ls_number_parameters 282
_refine_ls_number_reflns 3135
_refine_ls_number_restraints 0
_refine_ls_restrained_S_all 0.963
_refine_ls_restrained_S_obs 0.926
_refine_ls_R_factor_all 0.130
_refine_ls_R_factor_obs 0.057
_refine_ls_shift/esd_max 0.012
_refine_ls_shift/esd_mean 0.003
_refine_ls_structure_factor_coef Fsqd
_refine_ls_weighting_details 'w = 1/[\s^2^(Fo^2^)+(0.1008P)^2^] where P=(Fo^2^+2Fc^2^)/3'
_refine_ls_weighting_scheme calc
_refine_ls_wR_factor_all 0.190
_refine_ls_wR_factor_obs 0.133
_reflns_number_observed 1799
_reflns_number_total 3185
_reflns_observed_criterion I>2\s(I)
_cod_data_source_file ln1052.cif
_cod_data_source_block ns1
_cod_depositor_comments
;
The following automatic conversions were performed:

'_exptl_crystal_density_meas' value 'not measured' was changed to '?'
- the value is perceived as not measured.

Automatic conversion script
Id: cif_fix_values 3008 2015-01-20 13:52:24Z robertas 

The following automatic conversions were performed:

'_refine_ls_weighting_scheme' value 'calc w =
1/[\s^2^(Fo^2^)+(0.1008P)^2^] where P=(Fo^2^+2Fc^2^)/3' was changed
to 'calc'. New tag '_refine_ls_weighting_details' was created. The
value of the new tag was set to 'w = 1/[\s^2^(Fo^2^)+(0.1008P)^2^]
where P=(Fo^2^+2Fc^2^)/3'.

Automatic conversion script
Id: cif_fix_values 3143 2015-03-26 13:38:13Z robertas 
;
_cod_database_code 2007972
_cod_database_fobs_code 2007972

loop_
_symmetry_equiv_pos_as_xyz
'x, y, z'
'-x+1/2, -y, z+1/2'
'x+1/2, -y+1/2, -z'
'-x, y+1/2, -z+1/2'

loop_
_atom_site_aniso_label
_atom_site_aniso_U_11
_atom_site_aniso_U_22
_atom_site_aniso_U_33
_atom_site_aniso_U_12
_atom_site_aniso_U_13
_atom_site_aniso_U_23
O1 0.113(4) 0.082(3) 0.099(3) -0.006(3) 0.036(3) 0.015(3)
O2 0.055(2) 0.193(5) 0.062(2) 0.029(3) 0.003(2) -0.015(3)
O3 0.055(3) 0.156(4) 0.081(3) 0.011(3) 0.004(2) -0.004(3)
N 0.060(3) 0.083(4) 0.134(5) 0.013(3) -0.017(4) -0.039(3)
C1 0.054(3) 0.106(5) 0.101(5) -0.006(4) 0.023(4) -0.023(4)
C2 0.053(4) 0.107(5) 0.098(5) -0.002(4) 0.010(4) -0.018(4)
C3 0.046(3) 0.137(6) 0.062(4) 0.002(4) 0.008(3) -0.021(4)
C4 0.074(4) 0.092(5) 0.082(4) 0.026(4) -0.003(4) -0.022(4)
C5 0.054(3) 0.062(4) 0.069(4) 0.020(3) -0.008(3) -0.018(3)
C6 0.071(4) 0.075(4) 0.085(4) 0.031(4) -0.001(4) -0.006(4)
C7 0.071(4) 0.068(4) 0.081(4) 0.007(4) -0.005(3) 0.001(3)
C8 0.057(3) 0.058(4) 0.058(3) 0.005(3) -0.009(3) -0.012(3)
C9 0.045(3) 0.059(3) 0.070(3) 0.007(3) -0.003(3) -0.009(3)
C10 0.036(3) 0.071(4) 0.074(4) 0.001(3) -0.009(3) -0.013(3)
C11 0.053(4) 0.063(4) 0.103(5) 0.005(3) 0.015(3) 0.000(3)
C12 0.065(3) 0.052(3) 0.086(4) 0.015(3) 0.014(3) 0.000(3)
C13 0.052(3) 0.059(3) 0.060(3) 0.006(3) 0.001(3) 0.000(3)
C14 0.052(3) 0.057(4) 0.060(3) 0.010(3) -0.004(3) -0.006(3)
C15 0.085(4) 0.065(4) 0.070(4) 0.004(4) -0.005(3) 0.001(3)
C16 0.081(4) 0.070(4) 0.063(4) 0.002(4) 0.008(3) -0.001(3)
C17 0.059(3) 0.067(4) 0.058(3) -0.006(3) -0.007(3) -0.007(3)
C18 0.060(3) 0.099(4) 0.062(3) 0.001(4) -0.003(3) -0.004(4)
C19 0.066(4) 0.092(4) 0.070(4) 0.015(4) 0.000(3) 0.000(4)
C20 0.055(4) 0.078(4) 0.076(4) 0.005(3) 0.010(3) -0.005(3)
C21 0.053(4) 0.077(5) 0.071(4) 0.008(4) 0.018(3) -0.003(3)
C22 0.074(4) 0.098(6) 0.062(4) 0.017(4) 0.004(3) 0.008(4)
C23 0.123(7) 0.103(7) 0.100(6) 0.034(6) 0.031(5) 0.021(5)
C24 0.114(7) 0.070(5) 0.136(7) 0.007(6) 0.037(6) -0.005(5)
C25 0.086(5) 0.102(6) 0.134(6) 0.011(5) -0.004(5) -0.049(5)
C26 0.050(4) 0.083(4) 0.069(4) 0.001(3) 0.010(3) -0.015(4)
C27 0.079(4) 0.162(7) 0.082(5) 0.013(5) 0.025(4) -0.013(5)

loop_
_atom_site_label
_atom_site_fract_x
_atom_site_fract_y
_atom_site_fract_z
_atom_site_U_iso_or_equiv
_atom_site_thermal_displace_type
_atom_site_occupancy
_atom_site_type_symbol
O1 -0.2951(5) -0.0901(4) 0.4768(2) 0.0980(15) Uani 1 O
O3 0.7353(4) 0.0310(5) 0.2039(2) 0.097(2) Uani 1 O
O2 0.5528(4) 0.0780(5) 0.1542(2) 0.103(2) Uani 1 O
N -0.1839(5) 0.3534(5) 0.5110(3) 0.092(2) Uani 1 N
C1 0.2898(6) 0.2229(6) 0.2486(3) 0.087(2) Uani 1 C
H1A 0.2352(6) 0.3009(6) 0.2445(3) 0.105 Uiso 1 H
H1B 0.3460(6) 0.2333(6) 0.2815(3) 0.105 Uiso 1 H
C2 0.3842(7) 0.2111(7) 0.1990(3) 0.086(2) Uani 1 C
H2A 0.3301(7) 0.2092(7) 0.1653(3) 0.103 Uiso 1 H
H2B 0.4451(7) 0.2853(7) 0.1973(3) 0.103 Uiso 1 H
C3 0.4667(6) 0.0899(7) 0.2036(2) 0.082(2) Uani 1 C
H3 0.5255(6) 0.0947(7) 0.2364(2) 0.098 Uiso 1 H
C4 0.3760(7) -0.0266(7) 0.2077(2) 0.083(2) Uani 1 C
H4A 0.4323(7) -0.1029(7) 0.2132(2) 0.099 Uiso 1 H
H4B 0.3262(7) -0.0373(7) 0.1732(2) 0.099 Uiso 1 H
C5 0.2744(6) -0.0149(6) 0.2548(2) 0.062(2) Uani 1 C
C6 0.2586(6) -0.1100(7) 0.2900(2) 0.077(2) Uani 1 C
H6 0.3135(6) -0.1828(7) 0.2851(2) 0.092 Uiso 1 H
C7 0.1590(6) -0.1116(6) 0.3378(2) 0.073(2) Uani 1 C
H7A 0.2093(6) -0.1007(6) 0.3721(2) 0.088 Uiso 1 H
H7B 0.1131(6) -0.1949(6) 0.3391(2) 0.088 Uiso 1 H
C8 0.0520(6) -0.0052(5) 0.3328(2) 0.0577(15) Uani 1 C
H8 -0.0147(6) -0.0306(5) 0.3044(2) 0.069 Uiso 1 H
C9 0.1206(5) 0.1221(5) 0.3146(2) 0.0582(14) Uani 1 C
H9 0.1948(5) 0.1371(5) 0.3412(2) 0.070 Uiso 1 H
C10 0.1919(5) 0.1085(6) 0.2579(2) 0.0602(14) Uani 1 C
C11 0.0255(6) 0.2394(5) 0.3197(2) 0.073(2) Uani 1 C
H11A -0.0422(6) 0.2357(5) 0.2903(2) 0.088 Uiso 1 H
H11B 0.0795(6) 0.3173(5) 0.3143(2) 0.088 Uiso 1 H
C12 -0.0502(6) 0.2496(5) 0.3754(2) 0.068(2) Uani 1 C
H12A 0.0157(6) 0.2650(5) 0.4047(2) 0.081 Uiso 1 H
H12B -0.1136(6) 0.3220(5) 0.3744(2) 0.081 Uiso 1 H
C13 -0.1296(5) 0.1246(5) 0.3873(2) 0.0571(14) Uani 1 C
C14 -0.0249(5) 0.0142(5) 0.3871(2) 0.0562(15) Uani 1 C
H14 0.0451(5) 0.0381(5) 0.4144(2) 0.067 Uiso 1 H
C15 -0.1040(6) -0.1002(6) 0.4125(2) 0.073(2) Uani 1 C
H15A -0.1494(6) -0.1508(6) 0.3840(2) 0.088 Uiso 1 H
H15B -0.0432(6) -0.1561(6) 0.4334(2) 0.088 Uiso 1 H
C16 -0.2086(7) -0.0342(6) 0.4502(2) 0.071(2) Uani 1 C
C17 -0.1880(6) 0.1109(5) 0.4464(2) 0.0616(14) Uani 1 C
H17 -0.1130(6) 0.1325(5) 0.4718(2) 0.074 Uiso 1 H
C18 -0.2464(5) 0.1074(6) 0.3452(2) 0.074(2) Uani 1 C
H18A -0.3081(5) 0.1797(6) 0.3476(2) 0.111 Uiso 1 H
H18B -0.2956(5) 0.0290(6) 0.3532(2) 0.111 Uiso 1 H
H18C -0.2087(5) 0.1027(6) 0.3086(2) 0.111 Uiso 1 H
C19 0.0859(5) 0.1086(6) 0.2106(2) 0.076(2) Uani 1 C
H19A 0.045(3) 0.1928(12) 0.2077(10) 0.114 Uiso 1 H
H19B 0.016(2) 0.046(3) 0.2182(8) 0.114 Uiso 1 H
H19C 0.1310(9) 0.087(4) 0.1764(3) 0.114 Uiso 1 H
C20 -0.3122(6) 0.1881(6) 0.4651(2) 0.070(2) Uani 1 C
H20A -0.3826(6) 0.1817(6) 0.4368(2) 0.084 Uiso 1 H
H20B -0.3484(6) 0.1487(6) 0.4984(2) 0.084 Uiso 1 H
C21 -0.2861(7) 0.3285(6) 0.4765(3) 0.067(2) Uani 1 C
C22 -0.3625(6) 0.4244(8) 0.4520(2) 0.078(2) Uani 1 C
H22 -0.4337(6) 0.4034(8) 0.4280(2) 0.093 Uiso 1 H
C23 -0.3329(10) 0.5524(9) 0.4635(3) 0.109(3) Uani 1 C
H23 -0.3851(10) 0.6187(9) 0.4481(3) 0.131 Uiso 1 H
C24 -0.2266(10) 0.5791(8) 0.4974(4) 0.106(3) Uani 1 C
H24 -0.2009(10) 0.6643(8) 0.5042(4) 0.128 Uiso 1 H
C25 -0.1579(8) 0.4798(9) 0.5214(3) 0.107(2) Uani 1 C
H25 -0.0885(8) 0.4997(9) 0.5464(3) 0.129 Uiso 1 H
C26 0.6842(6) 0.0433(6) 0.1606(3) 0.068(2) Uani 1 C
C27 0.7541(6) 0.0290(8) 0.1062(2) 0.108(2) Uani 1 C
H27A 0.6892(6) 0.0441(8) 0.0770(2) 0.162 Uiso 1 H
H27B 0.7906(6) -0.0570(8) 0.1030(2) 0.162 Uiso 1 H
H27C 0.8276(6) 0.0906(8) 0.1036(2) 0.162 Uiso 1 H

loop_
_atom_type_symbol
_atom_type_description
_atom_type_scat_dispersion_real
_atom_type_scat_dispersion_imag
_atom_type_scat_source
C C 0.0033 0.0016 'International Tables Vol C Tables 4.2.6.8 and 6.1.1.4'
H H 0.0000 0.0000 'International Tables Vol C Tables 4.2.6.8 and 6.1.1.4'
N N 0.0061 0.0033 'International Tables Vol C Tables 4.2.6.8 and 6.1.1.4'
O O 0.0106 0.0060 'International Tables Vol C Tables 4.2.6.8 and 6.1.1.4'

loop_
_geom_angle_atom_site_label_1
_geom_angle_atom_site_label_2
_geom_angle_atom_site_label_3
_geom_angle
_geom_angle_publ_flag
C26 O2 C3 118.3(5) ?
C21 N C25 116.4(6) ?
C2 C1 C10 115.4(5) ?
C2 C1 H1A 108.4(4) ?
C10 C1 H1A 108.4(3) ?
C2 C1 H1B 108.4(3) ?
C10 C1 H1B 108.4(3) ?
H1A C1 H1B 107.5 ?
C3 C2 C1 109.5(5) ?
C3 C2 H2A 109.8(3) ?
C1 C2 H2A 109.8(3) ?
C3 C2 H2B 109.8(3) ?
C1 C2 H2B 109.8(3) ?
H2A C2 H2B 108.2 ?
O2 C3 C2 108.5(5) ?
O2 C3 C4 108.9(5) ?
C2 C3 C4 111.3(5) ?
O2 C3 H3 109.4(3) ?
C2 C3 H3 109.4(3) ?
C4 C3 H3 109.4(3) ?
C3 C4 C5 111.8(5) ?
C3 C4 H4A 109.3(3) ?
C5 C4 H4A 109.3(3) ?
C3 C4 H4B 109.3(3) ?
C5 C4 H4B 109.3(3) ?
H4A C4 H4B 107.9 ?
C6 C5 C10 122.7(5) ?
C6 C5 C4 120.4(5) ?
C10 C5 C4 116.9(5) ?
C5 C6 C7 125.6(6) ?
C5 C6 H6 117.2(3) ?
C7 C6 H6 117.2(3) ?
C6 C7 C8 111.8(5) ?
C6 C7 H7A 109.3(3) ?
C8 C7 H7A 109.3(3) ?
C6 C7 H7B 109.3(3) ?
C8 C7 H7B 109.3(3) ?
H7A C7 H7B 107.9 ?
C7 C8 C14 111.3(4) ?
C7 C8 C9 110.1(4) ?
C14 C8 C9 110.3(4) ?
C7 C8 H8 108.4(3) ?
C14 C8 H8 108.4(3) ?
C9 C8 H8 108.4(3) ?
C11 C9 C8 113.1(4) ?
C11 C9 C10 114.6(5) ?
C8 C9 C10 111.8(4) ?
C11 C9 H9 105.5(3) ?
C8 C9 H9 105.5(3) ?
C10 C9 H9 105.5(3) ?
C5 C10 C1 108.3(4) ?
C5 C10 C19 108.7(4) ?
C1 C10 C19 107.9(5) ?
C5 C10 C9 111.1(5) ?
C1 C10 C9 109.7(4) ?
C19 C10 C9 111.0(4) ?
C9 C11 C12 114.5(5) ?
C9 C11 H11A 108.6(3) ?
C12 C11 H11A 108.6(3) ?
C9 C11 H11B 108.6(3) ?
C12 C11 H11B 108.6(3) ?
H11A C11 H11B 107.6 ?
C13 C12 C11 110.4(5) ?
C13 C12 H12A 109.6(3) ?
C11 C12 H12A 109.6(3) ?
C13 C12 H12B 109.6(3) ?
C11 C12 H12B 109.6(3) ?
H12A C12 H12B 108.1 ?
C14 C13 C12 107.0(4) ?
C14 C13 C18 113.9(4) ?
C12 C13 C18 110.3(4) ?
C14 C13 C17 100.3(4) yes
C12 C13 C17 115.9(4) ?
C18 C13 C17 109.2(4) ?
C13 C14 C8 115.3(4) ?
C13 C14 C15 103.8(4) yes
C8 C14 C15 119.2(4) ?
C13 C14 H14 105.9(3) ?
C8 C14 H14 105.9(3) ?
C15 C14 H14 105.9(3) ?
C16 C15 C14 103.2(5) yes
C16 C15 H15A 111.1(3) ?
C14 C15 H15A 111.1(3) ?
C16 C15 H15B 111.1(3) ?
C14 C15 H15B 111.1(3) ?
H15A C15 H15B 109.1 ?
O1 C16 C17 126.8(6) ?
O1 C16 C15 124.7(6) ?
C17 C16 C15 108.5(5) yes
C20 C17 C16 113.4(5) ?
C20 C17 C13 121.4(5) ?
C16 C17 C13 101.3(4) yes
C20 C17 H17 106.6(3) ?
C16 C17 H17 106.6(3) ?
C13 C17 H17 106.6(3) ?
C13 C18 H18A 109.5(3) ?
C13 C18 H18B 109.5(3) ?
H18A C18 H18B 109.5 ?
C13 C18 H18C 109.5(3) ?
H18A C18 H18C 109.5 ?
H18B C18 H18C 109.5 ?
C10 C19 H19A 109.5(3) ?
C10 C19 H19B 109.5(3) ?
H19A C19 H19B 109.5 ?
C10 C19 H19C 109.5(3) ?
H19A C19 H19C 109.5 ?
H19B C19 H19C 109.5 ?
C21 C20 C17 115.4(5) ?
C21 C20 H20A 108.4(4) ?
C17 C20 H20A 108.4(3) ?
C21 C20 H20B 108.4(3) ?
C17 C20 H20B 108.4(3) ?
H20A C20 H20B 107.5 ?
N C21 C22 122.6(6) ?
N C21 C20 115.6(6) ?
C22 C21 C20 121.9(6) ?
C21 C22 C23 119.5(7) ?
C21 C22 H22 120.3(4) ?
C23 C22 H22 120.3(5) ?
C24 C23 C22 118.5(8) ?
C24 C23 H23 120.7(5) ?
C22 C23 H23 120.7(5) ?
C23 C24 C25 119.0(8) ?
C23 C24 H24 120.5(6) ?
C25 C24 H24 120.5(5) ?
N C25 C24 124.0(7) ?
N C25 H25 118.0(4) ?
C24 C25 H25 118.0(5) ?
O3 C26 O2 122.8(5) ?
O3 C26 C27 126.0(6) ?
O2 C26 C27 111.2(6) ?
C26 C27 H27A 109.5(4) ?
C26 C27 H27B 109.5(4) ?
H27A C27 H27B 109.5 ?
C26 C27 H27C 109.5(4) ?
H27A C27 H27C 109.5 ?
H27B C27 H27C 109.5 ?

loop_
_geom_bond_atom_site_label_1
_geom_bond_atom_site_label_2
_geom_bond_site_symmetry_2
_geom_bond_distance
_geom_bond_publ_flag
O1 C16 . 1.206(6) ?
O2 C26 . 1.337(7) ?
O2 C3 . 1.464(6) ?
O3 C26 . 1.166(6) ?
N C21 . 1.324(7) ?
N C25 . 1.354(9) ?
C1 C2 . 1.517(8) ?
C1 C10 . 1.535(8) ?
C1 H1A . 0.97 ?
C1 H1B . 0.97 ?
C2 C3 . 1.492(8) ?
C2 H2A . 0.97 ?
C2 H2B . 0.97 ?
C3 C4 . 1.496(9) ?
C3 H3 . 0.98 ?
C4 C5 . 1.513(8) ?
C4 H4A . 0.97 ?
C4 H4B . 0.97 ?
C5 C6 . 1.308(7) ?
C5 C10 . 1.508(7) ?
C6 C7 . 1.508(7) ?
C6 H6 . 0.93 ?
C7 C8 . 1.519(7) ?
C7 H7A . 0.97 ?
C7 H7B . 0.97 ?
C8 C14 . 1.525(7) ?
C8 C9 . 1.540(7) ?
C8 H8 . 0.98 ?
C9 C11 . 1.530(7) ?
C9 C10 . 1.542(7) ?
C9 H9 . 0.98 ?
C10 C19 . 1.539(7) ?
C11 C12 . 1.538(7) ?
C11 H11A . 0.97 ?
C11 H11B . 0.97 ?
C12 C13 . 1.531(7) ?
C12 H12A . 0.97 ?
C12 H12B . 0.97 ?
C13 C14 . 1.530(7) yes
C13 C18 . 1.535(7) ?
C13 C17 . 1.545(7) yes
C14 C15 . 1.538(7) yes
C14 H14 . 0.98 ?
C15 C16 . 1.527(8) yes
C15 H15A . 0.97 ?
C15 H15B . 0.97 ?
C16 C17 . 1.515(8) yes
C17 C20 . 1.517(7) ?
C17 H17 . 0.98 ?
C18 H18A . 0.96 ?
C18 H18B . 0.96 ?
C18 H18C . 0.96 ?
C19 H19A . 0.96 ?
C19 H19B . 0.96 ?
C19 H19C . 0.96 ?
C20 C21 . 1.498(7) ?
C20 H20A . 0.97 ?
C20 H20B . 0.97 ?
C21 C22 . 1.373(8) ?
C22 C23 . 1.383(10) ?
C22 H22 . 0.93 ?
C23 C24 . 1.347(10) ?
C23 H23 . 0.93 ?
C24 C25 . 1.356(10) ?
C24 H24 . 0.93 ?
C25 H25 . 0.93 ?
C26 C27 . 1.487(8) ?
C27 H27A . 0.96 ?
C27 H27B . 0.96 ?
C27 H27C . 0.96 ?

loop_
_geom_torsion_atom_site_label_1
_geom_torsion_atom_site_label_2
_geom_torsion_atom_site_label_3
_geom_torsion_atom_site_label_4
_geom_torsion
_geom_torsion_publ_flag
C10 C1 C2 C3 -56.7(7) ?
C26 O2 C3 C2 135.8(6) ?
C26 O2 C3 C4 -103.0(6) ?
C1 C2 C3 O2 177.7(5) ?
C1 C2 C3 C4 58.0(6) ?
O2 C3 C4 C5 -174.5(5) ?
C2 C3 C4 C5 -55.0(6) ?
C3 C4 C5 C6 -131.3(6) ?
C3 C4 C5 C10 50.2(6) ?
C10 C5 C6 C7 -0.1(9) ?
C4 C5 C6 C7 -178.6(5) ?
C5 C6 C7 C8 14.6(8) ?
C6 C7 C8 C14 -165.8(5) ?
C6 C7 C8 C9 -43.3(6) ?
C7 C8 C9 C11 -168.5(5) ?
C14 C8 C9 C11 -45.4(6) ?
C7 C8 C9 C10 60.4(6) ?
C14 C8 C9 C10 -176.5(4) ?
C6 C5 C10 C1 136.2(6) ?
C4 C5 C10 C1 -45.3(6) ?
C6 C5 C10 C19 -106.9(6) ?
C4 C5 C10 C19 71.6(6) ?
C6 C5 C10 C9 15.5(7) ?
C4 C5 C10 C9 -165.9(5) ?
C2 C1 C10 C5 48.9(6) ?
C2 C1 C10 C19 -68.6(6) ?
C2 C1 C10 C9 170.4(5) ?
C11 C9 C10 C5 -175.4(4) ?
C8 C9 C10 C5 -45.1(5) ?
C11 C9 C10 C1 64.8(6) ?
C8 C9 C10 C1 -164.9(4) ?
C11 C9 C10 C19 -54.4(6) ?
C8 C9 C10 C19 75.9(6) ?
C8 C9 C11 C12 47.8(6) ?
C10 C9 C11 C12 177.5(5) ?
C9 C11 C12 C13 -54.7(6) ?
C11 C12 C13 C14 58.1(5) ?
C11 C12 C13 C18 -66.3(5) ?
C11 C12 C13 C17 169.0(5) ?
C12 C13 C14 C8 -60.7(6) ?
C18 C13 C14 C8 61.4(6) ?
C17 C13 C14 C8 177.9(4) yes
C12 C13 C14 C15 167.1(4) yes
C18 C13 C14 C15 -70.7(5) ?
C17 C13 C14 C15 45.8(5) ?
C7 C8 C14 C13 176.7(4) ?
C9 C8 C14 C13 54.2(6) ?
C7 C8 C14 C15 -58.8(6) ?
C9 C8 C14 C15 178.7(4) ?
C13 C14 C15 C16 -28.2(5) yes
C8 C14 C15 C16 -158.1(5) yes
C14 C15 C16 O1 177.5(6) ?
C14 C15 C16 C17 -0.4(6) yes
O1 C16 C17 C20 -17.9(8) ?
C15 C16 C17 C20 160.0(5) ?
O1 C16 C17 C13 -149.5(6) ?
C15 C16 C17 C13 28.3(6) yes
C14 C13 C17 C20 -171.4(4) ?
C12 C13 C17 C20 73.8(6) ?
C18 C13 C17 C20 -51.4(7) ?
C14 C13 C17 C16 -44.8(5) yes
C12 C13 C17 C16 -159.5(5) yes
C18 C13 C17 C16 75.2(6) ?
C16 C17 C20 C21 164.5(5) ?
C13 C17 C20 C21 -74.6(7) ?
C25 N C21 C22 0.0(9) ?
C25 N C21 C20 179.3(6) ?
C17 C20 C21 N -52.8(7) ?
C17 C20 C21 C22 126.5(6) ?
N C21 C22 C23 0.1(9) ?
C20 C21 C22 C23 -179.2(6) ?
C21 C22 C23 C24 1.8(10) ?
C22 C23 C24 C25 -3.7(11) ?
C21 N C25 C24 -2.1(11) ?
C23 C24 C25 N 4.0(12) ?
C3 O2 C26 O3 -5.5(10) ?
C3 O2 C26 C27 176.9(6) ?

loop_
_cod_related_entry_id
_cod_related_entry_database
_cod_related_entry_code
1 ChemSpider 17264307
